data_2300261
loop_
_publ_author_name
'Fortes, A. D.'
'Wood, I. G.'
'Knight, K. S.'

_publ_section_title
;
 The crystal structure of perdeuterated methanol monoammoniate
 (CD~3~OD&#x00B7;ND~3~) determined from neutron powder diffraction data
 at 4.2 and 180K
;
_journal_issue 6
_journal_name_full 'Journal of Applied Crystallography'
_journal_page_first 1054
_journal_page_last 1061
_journal_paper_doi 10.1107/S0021889809035705
_journal_volume 42
_journal_year 2009
_chemical_compound_source 'Aldrich ND3 (99 atom % D), Aldrich CD3OD (99.8 atom % D)'
_chemical_formula_analytical CD3OD.ND3
_chemical_formula_moiety CD3OD.ND3
_chemical_formula_sum 'C D7 N O'
_chemical_formula_weight 56.11
_chemical_melting_point 218
_chemical_name_common 'methanol mono-ammoniate'
_chemical_name_systematic 'methanol mono-ammoniate'
_space_group_IT_number 61
_symmetry_cell_setting orthorhombic
_symmetry_space_group_name_Hall '-P 2ac 2ab'
_symmetry_space_group_name_H-M 'P b c a'
_cell_angle_alpha 90.0
_cell_angle_beta 90.0
_cell_angle_gamma 90.0
_cell_formula_units_Z 8
_cell_length_a 11.21169(5)
_cell_length_b 7.74663(4)
_cell_length_c 7.68077(5)
_cell_measurement_temperature 180
_cell_volume 667.096(6)
_computing_structure_solution 'FOX, version 1.6.99'
_exptl_crystal_density_diffrn 1.117386(7)
_pd_block_id 2009-04-16T15:16|TEST5_phase1|Fortes||
_pd_phase_name 'methanol monoammoniate d7'
_cod_data_source_file db5064.cif
_cod_data_source_block TEST5_phase_1
_cod_depositor_comments
;
The following automatic conversions were performed:
'_geom_bond_publ_flag' value 'N' changed to 'n' according to
'/home/saulius/struct/CIF-dictionaries/cif_core.dic' dictionary named
'cif_core.dic' version 2.4.1 from 2010-06-29 (38
times).

'_geom_angle_publ_flag' value 'N' changed to 'n' according to
'/home/saulius/struct/CIF-dictionaries/cif_core.dic' dictionary named
'cif_core.dic' version 2.4.1 from 2010-06-29 (10 times).

Automatic conversion script
Id: cif_fix_enum 1527 2010-12-29 10:47:43Z saulius 

The following automatic conversions were performed:

'_geom_bond_publ_flag' value 'N' changed to 'n' according to
/home/saulius/struct/CIF-dictionaries/cif_core.dic dictionary named
'cif_core.dic' version 2.4.1 from 2010-06-29 (38
times).

'_geom_angle_publ_flag' value 'N' changed to 'n' according
to /home/saulius/struct/CIF-dictionaries/cif_core.dic dictionary
named 'cif_core.dic' version 2.4.1 from 2010-06-29 (10 times).

Automatic conversion script
Id: cif_fix_values 1715 2011-07-08 13:25:40Z adriana 

Fixing value of '_exptl_crystal_density_diffrn' tag, which was given in
kg/m^3 instead of g/cm^3; taking more precise value from original
publication.

Andrius Merkys
2015-12-08
;
_cod_original_cell_volume 667.097(4)
_cod_original_sg_symbol_H-M Pbca
_cod_database_code 2300261

loop_
_symmetry_equiv_pos_site_id
_symmetry_equiv_pos_as_xyz
1 +x,+y,+z
2 -x+1/2,+y+1/2,+z
3 +x,-y+1/2,+z+1/2
4 -x+1/2,-y,+z+1/2
-1 -x,-y,-z
-2 +x+1/2,-y+1/2,-z
-3 -x,+y+1/2,-z+1/2
-4 +x+1/2,+y,-z+1/2

loop_
_atom_site_aniso_label
_atom_site_aniso_U_11
_atom_site_aniso_U_12
_atom_site_aniso_U_13
_atom_site_aniso_U_22
_atom_site_aniso_U_23
_atom_site_aniso_U_33
C 0.0426(20) -0.0019(16) -0.0007(16) 0.0535(22) 0.0052(15) 0.0535(23)
O 0.0369(16) -0.0076(11) 0.0006(14) 0.0210(14) 0.0095(12) 0.0443(20)
D1 0.0573(25) -0.0185(17) -0.022(4) 0.0711(29) -0.089(5) 0.378(10)
D2 0.100(4) -0.055(4) 0.0298(29) 0.338(10) 0.017(4) 0.086(4)
D3 0.0321(21) 0.0179(17) -0.0350(30) 0.130(4) 0.064(4) 0.252(7)
D4 0.0360(15) -0.0036(10) 0.0095(11) 0.0356(14) 0.0033(11) 0.0479(18)
N 0.0329(11) 0.0205(10) -0.0036(10) 0.0372(12) 0.0045(10) 0.0335(10)
D5 0.0628(18) -0.0109(13) -0.0067(13) 0.0590(18) -0.0023(12) 0.0313(16)
D6 0.0682(22) -0.0236(15) -0.0017(17) 0.0548(17) -0.0060(14) 0.0483(19)
D7 0.0467(19) 0.0112(13) 0.0123(16) 0.0470(16) 0.0025(14) 0.0717(23)

loop_
_atom_site_type_symbol
_atom_site_label
_atom_site_fract_x
_atom_site_fract_y
_atom_site_fract_z
_atom_site_occupancy
_atom_site_thermal_displace_type
_atom_site_U_iso_or_equiv
_atom_site_symmetry_multiplicity
C C 0.25504(26) 0.0505(4) 0.2268(5) 1.0 Uani 0.04986 8
O O 0.13380(21) 0.01326(35) 0.2297(4) 1.0 Uani 0.03407 8
D D1 0.27587(29) 0.1712(6) 0.2710(10) 1.0 Uani 0.1688 8
D D2 0.2875(5) 0.0443(12) 0.1019(8) 1.0 Uani 0.1745 8
D D3 0.30029(28) -0.0336(7) 0.2982(9) 1.0 Uani 0.13794 8
D D4 0.09216(19) 0.0980(4) 0.1593(4) 1.0 Uani 0.03985 8
N N 0.49062(18) 0.74732(29) 1.03034(28) 1.0 Uani 0.03457 8
D D5 0.54152(29) 0.8274(4) 1.1076(4) 1.0 Uani 0.05101 8
D D6 0.44586(32) 0.8230(4) 0.9528(4) 1.0 Uani 0.05712 8
D D7 0.54881(29) 0.67774(34) 0.9542(4) 1.0 Uani 0.05515 8

loop_
_atom_type_symbol
_atom_type_number_in_cell
C 8.0
O 8.0
D 56.0
N 8.0

loop_
_geom_angle_atom_site_label_1
_geom_angle_atom_site_label_2
_geom_angle_atom_site_label_3
_geom_angle
_geom_angle_site_symmetry_1
_geom_angle_site_symmetry_2
_geom_angle_site_symmetry_3
_geom_angle_publ_flag
O C D1 114.08(35) 1_555 . 1_555 n
O C D2 110.6(4) 1_555 . 1_555 n
O C D3 110.83(34) 1_555 . 1_555 n
D1 C D2 105.8(7) 1_555 . 1_555 n
D1 C D3 107.5(6) 1_555 . 1_555 n
D2 C D3 107.8(7) 1_555 . 1_555 n
C O D4 108.75(27) 1_555 . 1_555 n
D5 N D6 105.95(33) 1_555 . 1_555 n
D5 N D7 106.97(27) 1_555 . 1_555 n
D6 N D7 107.08(33) 1_555 . 1_555 n

loop_
_geom_bond_atom_site_label_1
_geom_bond_atom_site_label_2
_geom_bond_distance
_geom_bond_site_symmetry_1
_geom_bond_site_symmetry_2
_geom_bond_publ_flag
C O 1.3896(35) . 1_555 n
C D1 1.022(4) . 1_555 n
C D2 1.027(5) . 1_555 n
C D3 0.991(4) . 1_555 n
C D4 1.933(4) . 1_555 n
O C 1.3896(35) . 1_555 n
O D1 2.033(4) . 1_555 n
O D2 1.997(6) . 1_555 n
O D3 1.973(4) . 1_555 n
O D4 0.9700(27) . 1_555 n
D1 C 1.022(4) . 1_555 n
D1 O 2.033(4) . 1_555 n
D1 D2 1.634(8) . 1_555 n
D1 D3 1.623(6) . 1_555 n
D2 C 1.027(5) . 1_555 n
D2 O 1.997(6) . 1_555 n
D2 D1 1.634(8) . 1_555 n
D2 D3 1.630(8) . 1_555 n
D3 C 0.991(4) . 1_555 n
D3 O 1.973(4) . 1_555 n
D3 D1 1.623(6) . 1_555 n
D3 D2 1.630(8) . 1_555 n
D4 C 1.933(4) . 1_555 n
D4 O 0.9700(27) . 1_555 n
D4 N 1.784(4) . 2_544 n
N D4 1.784(4) . 2_556 n
N D5 1.0312(29) . 1_555 n
N D6 0.9750(34) . 1_555 n
N D7 1.0288(30) . 1_555 n
D5 N 1.0312(29) . 1_555 n
D5 D6 1.602(4) . 1_555 n
D5 D7 1.656(4) . 1_555 n
D6 N 0.9750(34) . 1_555 n
D6 D5 1.602(4) . 1_555 n
D6 D7 1.612(4) . 1_555 n
D7 N 1.0288(30) . 1_555 n
D7 D5 1.656(4) . 1_555 n
D7 D6 1.612(4) . 1_555 n

loop_
_pd_block_diffractogram_id
2009-04-16T15:16|TEST5_H_01|Fortes|HRPD
2009-04-16T15:16|TEST5_H_03|Fortes|HRPD
